data_7229225
loop_
_publ_author_name
'de Robillard, G.'
'Fournier, A. H.'
'Cattey, H.'
'Devillers, C. H.'
'Andrieu, J.'

_publ_section_title
;
 Bio-based 1,3-diisobutyl imidazolium hydrogen oxalate [iBu2IM](HC2O4) as
 CO2 shuttle
;
_journal_name_full 'Green Chem.'
_journal_paper_doi 10.1039/C7GC02167D
_journal_year 2017
_chemical_formula_moiety 'C11 H21 N2, C2 H O4'
_chemical_formula_sum 'C13 H22 N2 O4'
_chemical_formula_weight 270.32
_space_group_crystal_system orthorhombic
_space_group_IT_number 29
_space_group_name_Hall 'P 2c -2ac'
_space_group_name_H-M_alt 'P c a 21'
_symmetry_space_group_name_Hall 'P 2c -2ac'
_symmetry_space_group_name_H-M 'P c a 21'
_atom_sites_solution_hydrogens mixed
_audit_creation_date 2014-02-18
_audit_creation_method
;
Olex2 1.2
(compiled 2014.02.17 svn.r2891 for OlexSys, GUI svn.r4773)
;
_audit_update_record
;
2017-07-06 deposited with the CCDC.
2017-09-11 downloaded from the CCDC.
;
_cell_angle_alpha 90
_cell_angle_beta 90
_cell_angle_gamma 90
_cell_formula_units_Z 8
_cell_length_a 22.5633(11)
_cell_length_b 10.2111(5)
_cell_length_c 13.1867(5)
_cell_measurement_reflns_used 9979
_cell_measurement_temperature 100
_cell_measurement_theta_max 26.89
_cell_measurement_theta_min 3.10
_cell_volume 3038.2(2)
_computing_cell_refinement 'SAINT v8.34A (Bruker, 2014)'
_computing_data_collection 'APEX2 (Bruker, 2014)'
_computing_data_reduction 'SAINT v8.34A (Bruker, 2014)'
_computing_molecular_graphics 'Olex2 (Dolomanov et al., 2009)'
_computing_publication_material 'Olex2 (Dolomanov et al., 2009)'
_computing_structure_refinement 'ShelXL (Sheldrick, 2008)'
_computing_structure_solution 'ShelXT (Sheldrick, 2008)'
_diffrn_ambient_temperature 100
_diffrn_detector_area_resol_mean '512 x 512'
_diffrn_measured_fraction_theta_full 0.997
_diffrn_measured_fraction_theta_max 0.995
_diffrn_measurement_device_type 'Bruker APEX-II CCD'
_diffrn_measurement_method '\f and \w scans'
_diffrn_radiation_monochromator graphite
_diffrn_radiation_type MoK\a
_diffrn_radiation_wavelength 0.71073
_diffrn_reflns_av_R_equivalents 0.0552
_diffrn_reflns_av_unetI/netI 0.0373
_diffrn_reflns_Laue_measured_fraction_full 0.997
_diffrn_reflns_Laue_measured_fraction_max 0.995
_diffrn_reflns_limit_h_max 29
_diffrn_reflns_limit_h_min -29
_diffrn_reflns_limit_k_max 13
_diffrn_reflns_limit_k_min -13
_diffrn_reflns_limit_l_max 14
_diffrn_reflns_limit_l_min -16
_diffrn_reflns_number 55853
_diffrn_reflns_point_group_measured_fraction_full 0.970
_diffrn_reflns_point_group_measured_fraction_max 0.944
_diffrn_reflns_theta_full 25.242
_diffrn_reflns_theta_max 27.517
_diffrn_reflns_theta_min 3.090
_diffrn_source 'X-ray tube'
_diffrn_standards_number 0
_exptl_absorpt_coefficient_mu 0.088
_exptl_absorpt_correction_T_max 0.7456
_exptl_absorpt_correction_T_min 0.6832
_exptl_absorpt_correction_type multi-scan
_exptl_absorpt_process_details
;
SADABS-2012/1 (Bruker,2012) was used for absorption correction.
wR2(int) was 0.0636 before and 0.0587 after correction.
The Ratio of minimum to maximum transmission is 0.9163.
The \l/2 correction factor is 0.0015.
;
_exptl_crystal_colour colourless
_exptl_crystal_colour_primary colourless
_exptl_crystal_density_diffrn 1.182
_exptl_crystal_description prism
_exptl_crystal_F_000 1168
_exptl_crystal_size_max 0.4
_exptl_crystal_size_mid 0.35
_exptl_crystal_size_min 0.1
_refine_diff_density_max 0.268
_refine_diff_density_min -0.168
_refine_diff_density_rms 0.040
_refine_ls_extinction_method none
_refine_ls_goodness_of_fit_ref 1.014
_refine_ls_hydrogen_treatment noref
_refine_ls_matrix_type full
_refine_ls_number_parameters 358
_refine_ls_number_reflns 6599
_refine_ls_number_restraints 1
_refine_ls_restrained_S_all 1.014
_refine_ls_R_factor_all 0.0581
_refine_ls_R_factor_gt 0.0379
_refine_ls_shift/su_max 0.000
_refine_ls_shift/su_mean 0.000
_refine_ls_structure_factor_coef Fsqd
_refine_ls_weighting_details 'w=1/[\s^2^(Fo^2^)+(0.0377P)^2^+0.4587P] where P=(Fo^2^+2Fc^2^)/3'
_refine_ls_weighting_scheme calc
_refine_ls_wR_factor_gt 0.0744
_refine_ls_wR_factor_ref 0.0805
_reflns_Friedel_coverage 0.815
_reflns_Friedel_fraction_full 0.939
_reflns_Friedel_fraction_max 0.887
_reflns_number_gt 5365
_reflns_number_total 6599
_reflns_threshold_expression 'I > 2\s(I)'
_cod_data_source_file c7gc02167d2.cif
_cod_data_source_block Bu2IMHC2O4
_cod_depositor_comments
;

2018-02-12
Z value and formula fixed to values more according to usual
chemical conventions.                 miguel
;
_cod_original_formula_sum 'C26 H44 N4 O8'
_cod_original_formula_weight 540.65
_cod_original_formula_moiety '2(C11 H21 N2), C4 H2 O8'
_cod_original_formula_units_Z 4
_cod_database_code 7229225
_shelxl_version_number 2013-3
_shelx_space_group_comment
;
The symmetry employed for this shelxl refinement is uniquely defined
by the following loop, which should always be used as a source of
symmetry information in preference to the above space-group names.
They are only intended as comments.
;
_shelx_estimated_absorpt_t_max 0.991
_shelx_estimated_absorpt_t_min 0.966
_olex2_refinement_description
;
1. Fixed Uiso
 At 1.2 times of:
  All C(H) groups, All C(H,H) groups
 At 1.5 times of:
  All C(H,H,H) groups, All O(H) groups
2.a Ternary CH refined with riding coordinates:
 C16(H16), C20(H20), C5(H5), C9(H9)
2.b Secondary CH2 refined with riding coordinates:
 C15(H15A,H15B), C19(H19A,H19B), C4(H4A,H4B), C8(H8A,H8B)
2.c Aromatic/amide H refined with riding coordinates:
 C12(H12), C13(H13), C14(H14), C1(H1), C2(H2), C3(H3)
2.d Idealised Me refined as rotating group:
 C17(H17A,H17B,H17C), C18(H18A,H18B,H18C), C21(H21A,H21B,H21C), C22(H22A,H22B,
 H22C), C6(H6A,H6B,H6C), C7(H7A,H7B,H7C), C10(H10A,H10B,H10C), C11(H11A,H11B,
 H11C)
;

loop_
_space_group_symop_operation_xyz
'x, y, z'
'-x, -y, z+1/2'
'-x+1/2, y, z+1/2'
'x+1/2, -y, z'

loop_
_atom_site_label
_atom_site_type_symbol
_atom_site_fract_x
_atom_site_fract_y
_atom_site_fract_z
_atom_site_U_iso_or_equiv
_atom_site_adp_type
_atom_site_occupancy
_atom_site_site_symmetry_order
_atom_site_calc_flag
_atom_site_refinement_flags_posn
_atom_site_disorder_assembly
_atom_site_disorder_group
C12 C 0.71511(10) 0.7399(2) 0.36551(18) 0.0189(5) Uani 1 1 d . . .
H12 H 0.6760 0.7401 0.3922 0.023 Uiso 1 1 calc R . .
C13 C 0.80005(10) 0.8049(2) 0.30032(18) 0.0228(5) Uani 1 1 d . . .
H13 H 0.8303 0.8598 0.2736 0.027 Uiso 1 1 calc R . .
C14 C 0.80330(10) 0.6743(2) 0.31358(17) 0.0214(5) Uani 1 1 d . . .
H14 H 0.8361 0.6196 0.2978 0.026 Uiso 1 1 calc R . .
C15 C 0.72080(11) 0.9784(2) 0.32717(19) 0.0241(5) Uani 1 1 d . . .
H15A H 0.7538 1.0417 0.3345 0.029 Uiso 1 1 calc R . .
H15B H 0.6930 0.9924 0.3843 0.029 Uiso 1 1 calc R . .
C16 C 0.68849(11) 1.0047(2) 0.2275(2) 0.0284(6) Uani 1 1 d . . .
H16 H 0.6531 0.9459 0.2239 0.034 Uiso 1 1 calc R . .
C17 C 0.66711(13) 1.1463(3) 0.2295(2) 0.0419(7) Uani 1 1 d . . .
H17A H 0.7014 1.2052 0.2314 0.063 Uiso 1 1 calc GR . .
H17B H 0.6426 1.1605 0.2899 0.063 Uiso 1 1 calc GR . .
H17C H 0.6436 1.1642 0.1686 0.063 Uiso 1 1 calc GR . .
C18 C 0.72721(12) 0.9791(2) 0.1349(2) 0.0310(6) Uani 1 1 d . . .
H18A H 0.7638 1.0303 0.1404 0.046 Uiso 1 1 calc GR . .
H18B H 0.7058 1.0049 0.0735 0.046 Uiso 1 1 calc GR . .
H18C H 0.7370 0.8857 0.1314 0.046 Uiso 1 1 calc GR . .
C19 C 0.73487(10) 0.5009(2) 0.38540(18) 0.0214(5) Uani 1 1 d . . .
H19A H 0.7425 0.4407 0.3280 0.026 Uiso 1 1 calc R . .
H19B H 0.6921 0.4962 0.4017 0.026 Uiso 1 1 calc R . .
C20 C 0.77053(10) 0.4555(2) 0.47729(18) 0.0239(5) Uani 1 1 d . . .
H20 H 0.8136 0.4636 0.4608 0.029 Uiso 1 1 calc R . .
C21 C 0.75645(15) 0.3105(2) 0.4950(2) 0.0433(7) Uani 1 1 d . . .
H21A H 0.7783 0.2792 0.5545 0.065 Uiso 1 1 calc GR . .
H21B H 0.7682 0.2596 0.4354 0.065 Uiso 1 1 calc GR . .
H21C H 0.7138 0.3000 0.5066 0.065 Uiso 1 1 calc GR . .
C22 C 0.75769(12) 0.5382(3) 0.57058(19) 0.0316(6) Uani 1 1 d . . .
H22A H 0.7674 0.6299 0.5563 0.047 Uiso 1 1 calc GR . .
H22B H 0.7818 0.5070 0.6275 0.047 Uiso 1 1 calc GR . .
H22C H 0.7156 0.5309 0.5881 0.047 Uiso 1 1 calc GR . .
N3 N 0.74470(8) 0.84418(17) 0.33283(14) 0.0197(4) Uani 1 1 d . . .
N4 N 0.74968(8) 0.63497(16) 0.35450(14) 0.0180(4) Uani 1 1 d . . .
C1 C 0.49724(10) 0.26445(19) 0.30913(18) 0.0187(5) Uani 1 1 d . . .
H1 H 0.4693 0.2543 0.2558 0.022 Uiso 1 1 calc R . .
C2 C 0.55749(10) 0.2217(2) 0.43670(17) 0.0223(5) Uani 1 1 d . . .
H2 H 0.5787 0.1756 0.4878 0.027 Uiso 1 1 calc R . .
C3 C 0.55999(11) 0.3515(2) 0.41810(17) 0.0229(5) Uani 1 1 d . . .
H3 H 0.5835 0.4139 0.4533 0.028 Uiso 1 1 calc R . .
C4 C 0.50159(10) 0.0293(2) 0.36514(19) 0.0227(5) Uani 1 1 d . . .
H4A H 0.5373 -0.0251 0.3538 0.027 Uiso 1 1 calc R . .
H4B H 0.4740 0.0141 0.3080 0.027 Uiso 1 1 calc R . .
C5 C 0.47190(11) -0.0113(2) 0.46454(19) 0.0266(5) Uani 1 1 d . . .
H5 H 0.4998 0.0090 0.5213 0.032 Uiso 1 1 calc R . .
C6 C 0.46134(12) -0.1599(2) 0.4634(2) 0.0336(6) Uani 1 1 d . . .
H6A H 0.4468 -0.1880 0.5300 0.050 Uiso 1 1 calc GR . .
H6B H 0.4986 -0.2050 0.4481 0.050 Uiso 1 1 calc GR . .
H6C H 0.4318 -0.1813 0.4115 0.050 Uiso 1 1 calc GR . .
C7 C 0.41479(12) 0.0629(3) 0.4831(2) 0.0375(6) Uani 1 1 d . . .
H7A H 0.4223 0.1572 0.4783 0.056 Uiso 1 1 calc GR . .
H7B H 0.3998 0.0420 0.5510 0.056 Uiso 1 1 calc GR . .
H7C H 0.3853 0.0374 0.4322 0.056 Uiso 1 1 calc GR . .
C8 C 0.51315(10) 0.5075(2) 0.29437(18) 0.0222(5) Uani 1 1 d . . .
H8A H 0.5084 0.5722 0.3497 0.027 Uiso 1 1 calc R . .
H8B H 0.4762 0.5074 0.2539 0.027 Uiso 1 1 calc R . .
C9 C 0.56464(10) 0.5488(2) 0.22696(19) 0.0236(5) Uani 1 1 d . . .
H9 H 0.6024 0.5339 0.2650 0.028 Uiso 1 1 calc R . .
C10 C 0.56664(13) 0.4687(3) 0.1299(2) 0.0372(7) Uani 1 1 d . . .
H10A H 0.5704 0.3756 0.1468 0.056 Uiso 1 1 calc GR . .
H10B H 0.6007 0.4961 0.0890 0.056 Uiso 1 1 calc GR . .
H10C H 0.5301 0.4828 0.0913 0.056 Uiso 1 1 calc GR . .
C11 C 0.55918(13) 0.6950(3) 0.2045(2) 0.0387(7) Uani 1 1 d . . .
H11A H 0.5931 0.7234 0.1637 0.058 Uiso 1 1 calc GR . .
H11B H 0.5585 0.7439 0.2684 0.058 Uiso 1 1 calc GR . .
H11C H 0.5224 0.7113 0.1670 0.058 Uiso 1 1 calc GR . .
N1 N 0.51856(8) 0.16864(17) 0.36787(14) 0.0197(4) Uani 1 1 d . . .
N2 N 0.52205(8) 0.37685(17) 0.33859(13) 0.0189(4) Uani 1 1 d . . .
C23 C 0.60210(9) -0.1640(2) 0.56661(17) 0.0153(5) Uani 1 1 d . . .
C24 C 0.60125(9) -0.3166(2) 0.56174(16) 0.0150(4) Uani 1 1 d . . .
C25 C 0.62337(9) 0.3275(2) 0.71950(18) 0.0177(5) Uani 1 1 d . . .
C26 C 0.62338(10) 0.1757(2) 0.71871(18) 0.0175(5) Uani 1 1 d . . .
O1 O 0.58470(7) -0.11567(13) 0.65179(12) 0.0186(3) Uani 1 1 d . . .
O2 O 0.61834(7) -0.10164(14) 0.49282(12) 0.0226(4) Uani 1 1 d . . .
O3 O 0.60759(7) -0.36795(13) 0.47741(11) 0.0200(3) Uani 1 1 d . . .
O4 O 0.59473(6) -0.37602(13) 0.64557(12) 0.0187(3) Uani 1 1 d . . .
O5 O 0.60590(7) 0.37967(14) 0.63505(11) 0.0225(4) Uani 1 1 d . . .
H5A H 0.6009(11) 0.481(3) 0.641(2) 0.034 Uiso 1 1 d R . .
O6 O 0.63727(9) 0.38693(16) 0.79488(14) 0.0391(5) Uani 1 1 d . . .
O7 O 0.58560(7) 0.12462(14) 0.65833(13) 0.0242(4) Uani 1 1 d . . .
O8 O 0.65679(8) 0.11797(16) 0.77515(14) 0.0346(5) Uani 1 1 d . . .
H1A H 0.5855(15) 0.009(4) 0.658(3) 0.085(11) Uiso 1 1 d . A 2

loop_
_atom_site_aniso_label
_atom_site_aniso_U_11
_atom_site_aniso_U_22
_atom_site_aniso_U_33
_atom_site_aniso_U_23
_atom_site_aniso_U_13
_atom_site_aniso_U_12
C12 0.0199(11) 0.0184(12) 0.0185(11) 0.0020(10) 0.0030(9) -0.0003(9)
C13 0.0205(12) 0.0230(12) 0.0250(13) -0.0001(10) 0.0067(10) -0.0024(9)
C14 0.0188(11) 0.0241(12) 0.0213(12) -0.0015(10) 0.0038(10) 0.0013(9)
C15 0.0280(12) 0.0128(11) 0.0316(14) 0.0034(10) 0.0097(10) 0.0000(9)
C16 0.0251(12) 0.0207(12) 0.0393(15) 0.0076(12) 0.0051(11) -0.0016(10)
C17 0.0464(17) 0.0339(15) 0.0455(18) 0.0144(14) 0.0124(14) 0.0143(13)
C18 0.0342(15) 0.0291(14) 0.0296(15) 0.0018(12) -0.0024(11) 0.0008(11)
C19 0.0259(12) 0.0145(11) 0.0240(13) -0.0001(9) 0.0010(10) 0.0006(9)
C20 0.0271(12) 0.0246(12) 0.0202(13) 0.0026(10) 0.0022(10) 0.0055(10)
C21 0.063(2) 0.0279(15) 0.0386(17) 0.0113(13) -0.0001(16) 0.0084(14)
C22 0.0341(15) 0.0374(15) 0.0233(14) 0.0018(12) 0.0008(11) 0.0071(12)
N3 0.0214(9) 0.0150(9) 0.0227(10) 0.0008(8) 0.0047(8) 0.0001(8)
N4 0.0225(9) 0.0134(9) 0.0181(10) 0.0007(8) 0.0006(8) -0.0006(8)
C1 0.0240(11) 0.0160(11) 0.0163(11) -0.0017(9) -0.0026(9) -0.0018(9)
C2 0.0279(13) 0.0218(12) 0.0172(12) 0.0035(9) -0.0059(10) -0.0059(10)
C3 0.0279(13) 0.0242(13) 0.0167(12) -0.0010(10) -0.0023(10) -0.0080(10)
C4 0.0336(13) 0.0116(11) 0.0229(12) 0.0013(10) -0.0052(11) -0.0038(9)
C5 0.0301(13) 0.0215(12) 0.0282(14) 0.0036(11) -0.0038(11) -0.0046(10)
C6 0.0410(15) 0.0218(13) 0.0379(15) 0.0089(12) -0.0080(12) -0.0097(11)
C7 0.0364(15) 0.0344(15) 0.0418(17) 0.0019(13) 0.0030(13) -0.0042(13)
C8 0.0273(13) 0.0113(11) 0.0279(13) 0.0010(10) -0.0007(11) 0.0003(9)
C9 0.0244(12) 0.0195(12) 0.0271(13) 0.0041(10) -0.0041(11) -0.0024(10)
C10 0.0430(16) 0.0359(15) 0.0326(15) -0.0003(12) 0.0089(13) -0.0007(12)
C11 0.0458(17) 0.0245(14) 0.0458(18) 0.0090(12) 0.0033(14) -0.0054(12)
N1 0.0258(10) 0.0163(10) 0.0170(9) 0.0023(8) -0.0030(8) -0.0023(8)
N2 0.0221(10) 0.0149(9) 0.0199(10) -0.0008(8) -0.0004(8) -0.0020(8)
C23 0.0142(10) 0.0106(10) 0.0210(12) 0.0019(9) -0.0010(10) 0.0002(9)
C24 0.0116(10) 0.0138(11) 0.0197(12) 0.0007(10) -0.0005(9) -0.0006(8)
C25 0.0163(10) 0.0142(10) 0.0226(12) -0.0001(10) -0.0026(9) -0.0013(9)
C26 0.0195(11) 0.0141(10) 0.0188(12) 0.0010(10) 0.0024(10) 0.0023(9)
O1 0.0288(8) 0.0089(7) 0.0181(8) -0.0003(6) 0.0021(7) -0.0003(6)
O2 0.0300(9) 0.0127(8) 0.0250(9) 0.0053(7) 0.0072(7) 0.0006(7)
O3 0.0253(8) 0.0148(8) 0.0198(9) -0.0035(7) 0.0022(7) -0.0028(6)
O4 0.0272(9) 0.0096(7) 0.0192(8) 0.0022(6) 0.0012(7) -0.0007(6)
O5 0.0383(10) 0.0092(8) 0.0201(9) 0.0012(7) -0.0040(8) 0.0015(7)
O6 0.0678(13) 0.0158(9) 0.0338(11) 0.0000(8) -0.0256(10) -0.0044(9)
O7 0.0357(9) 0.0089(8) 0.0281(9) 0.0001(7) -0.0099(8) -0.0008(7)
O8 0.0418(11) 0.0191(9) 0.0428(11) 0.0007(8) -0.0206(9) 0.0086(8)

loop_
_atom_type_symbol
_atom_type_description
_atom_type_scat_dispersion_real
_atom_type_scat_dispersion_imag
_atom_type_scat_source
C C 0.0033 0.0016 'International Tables Vol C Tables 4.2.6.8 and 6.1.1.4'
H H 0.0000 0.0000 'International Tables Vol C Tables 4.2.6.8 and 6.1.1.4'
N N 0.0061 0.0033 'International Tables Vol C Tables 4.2.6.8 and 6.1.1.4'
O O 0.0106 0.0060 'International Tables Vol C Tables 4.2.6.8 and 6.1.1.4'

loop_
_geom_angle_atom_site_label_1
_geom_angle_atom_site_label_2
_geom_angle_atom_site_label_3
_geom_angle
N3 C12 H12 125.8
N3 C12 N4 108.35(19)
N4 C12 H12 125.8
C14 C13 H13 126.4
C14 C13 N3 107.23(19)
N3 C13 H13 126.4
C13 C14 H14 126.6
C13 C14 N4 106.87(19)
N4 C14 H14 126.6
H15A C15 H15B 107.8
C16 C15 H15A 109.1
C16 C15 H15B 109.1
N3 C15 H15A 109.1
N3 C15 H15B 109.1
N3 C15 C16 112.45(19)
C15 C16 H16 108.5
C17 C16 C15 107.6(2)
C17 C16 H16 108.5
C18 C16 C15 112.68(19)
C18 C16 H16 108.5
C18 C16 C17 111.0(2)
C16 C17 H17A 109.5
C16 C17 H17B 109.5
C16 C17 H17C 109.5
H17A C17 H17B 109.5
H17A C17 H17C 109.5
H17B C17 H17C 109.5
C16 C18 H18A 109.5
C16 C18 H18B 109.5
C16 C18 H18C 109.5
H18A C18 H18B 109.5
H18A C18 H18C 109.5
H18B C18 H18C 109.5
H19A C19 H19B 107.8
C20 C19 H19A 109.1
C20 C19 H19B 109.1
N4 C19 H19A 109.1
N4 C19 H19B 109.1
N4 C19 C20 112.56(18)
C19 C20 H20 108.4
C19 C20 C21 107.8(2)
C21 C20 H20 108.4
C22 C20 C19 111.93(19)
C22 C20 H20 108.4
C22 C20 C21 111.9(2)
C20 C21 H21A 109.5
C20 C21 H21B 109.5
C20 C21 H21C 109.5
H21A C21 H21B 109.5
H21A C21 H21C 109.5
H21B C21 H21C 109.5
C20 C22 H22A 109.5
C20 C22 H22B 109.5
C20 C22 H22C 109.5
H22A C22 H22B 109.5
H22A C22 H22C 109.5
H22B C22 H22C 109.5
C12 N3 C13 108.84(18)
C12 N3 C15 125.27(18)
C13 N3 C15 125.81(18)
C12 N4 C14 108.72(17)
C12 N4 C19 125.91(18)
C14 N4 C19 125.30(18)
N1 C1 H1 126.0
N2 C1 H1 126.0
N2 C1 N1 108.0(2)
C3 C2 H2 126.5
C3 C2 N1 107.1(2)
N1 C2 H2 126.5
C2 C3 H3 126.4
C2 C3 N2 107.3(2)
N2 C3 H3 126.4
H4A C4 H4B 108.1
C5 C4 H4A 109.5
C5 C4 H4B 109.5
N1 C4 H4A 109.5
N1 C4 H4B 109.5
N1 C4 C5 110.77(19)
C4 C5 H5 108.1
C4 C5 C6 109.1(2)
C6 C5 H5 108.1
C7 C5 C4 112.1(2)
C7 C5 H5 108.1
C7 C5 C6 111.3(2)
C5 C6 H6A 109.5
C5 C6 H6B 109.5
C5 C6 H6C 109.5
H6A C6 H6B 109.5
H6A C6 H6C 109.5
H6B C6 H6C 109.5
C5 C7 H7A 109.5
C5 C7 H7B 109.5
C5 C7 H7C 109.5
H7A C7 H7B 109.5
H7A C7 H7C 109.5
H7B C7 H7C 109.5
H8A C8 H8B 107.9
C9 C8 H8A 109.2
C9 C8 H8B 109.2
N2 C8 H8A 109.2
N2 C8 H8B 109.2
N2 C8 C9 112.26(18)
C8 C9 H9 108.4
C8 C9 C11 108.82(19)
C10 C9 C8 111.4(2)
C10 C9 H9 108.4
C10 C9 C11 111.4(2)
C11 C9 H9 108.4
C9 C10 H10A 109.5
C9 C10 H10B 109.5
C9 C10 H10C 109.5
H10A C10 H10B 109.5
H10A C10 H10C 109.5
H10B C10 H10C 109.5
C9 C11 H11A 109.5
C9 C11 H11B 109.5
C9 C11 H11C 109.5
H11A C11 H11B 109.5
H11A C11 H11C 109.5
H11B C11 H11C 109.5
C1 N1 C2 108.91(18)
C1 N1 C4 126.77(19)
C2 N1 C4 124.24(19)
C1 N2 C3 108.70(18)
C1 N2 C8 127.42(19)
C3 N2 C8 123.86(19)
O1 C23 C24 114.51(18)
O2 C23 C24 119.51(19)
O2 C23 O1 125.98(19)
O3 C24 C23 117.30(18)
O3 C24 O4 126.42(19)
O4 C24 C23 116.28(18)
O5 C25 C26 113.91(19)
O6 C25 C26 120.6(2)
O6 C25 O5 125.50(19)
O7 C26 C25 114.35(19)
O8 C26 C25 118.8(2)
O8 C26 O7 126.8(2)
C23 O1 H1A 115.5(17)
C25 O5 H5A 112.0(15)
C26 O7 H1A 114.4(18)

loop_
_geom_bond_atom_site_label_1
_geom_bond_atom_site_label_2
_geom_bond_distance
C12 H12 0.9500
C12 N3 1.329(3)
C12 N4 1.333(3)
C13 H13 0.9500
C13 C14 1.348(3)
C13 N3 1.380(3)
C14 H14 0.9500
C14 N4 1.384(3)
C15 H15A 0.9900
C15 H15B 0.9900
C15 C16 1.527(4)
C15 N3 1.474(3)
C16 H16 1.0000
C16 C17 1.524(3)
C16 C18 1.524(3)
C17 H17A 0.9800
C17 H17B 0.9800
C17 H17C 0.9800
C18 H18A 0.9800
C18 H18B 0.9800
C18 H18C 0.9800
C19 H19A 0.9900
C19 H19B 0.9900
C19 C20 1.527(3)
C19 N4 1.467(3)
C20 H20 1.0000
C20 C21 1.532(3)
C20 C22 1.520(3)
C21 H21A 0.9800
C21 H21B 0.9800
C21 H21C 0.9800
C22 H22A 0.9800
C22 H22B 0.9800
C22 H22C 0.9800
C1 H1 0.9500
C1 N1 1.337(3)
C1 N2 1.335(3)
C2 H2 0.9500
C2 C3 1.349(3)
C2 N1 1.375(3)
C3 H3 0.9500
C3 N2 1.378(3)
C4 H4A 0.9900
C4 H4B 0.9900
C4 C5 1.529(3)
C4 N1 1.474(3)
C5 H5 1.0000
C5 C6 1.535(3)
C5 C7 1.515(3)
C6 H6A 0.9800
C6 H6B 0.9800
C6 H6C 0.9800
C7 H7A 0.9800
C7 H7B 0.9800
C7 H7C 0.9800
C8 H8A 0.9900
C8 H8B 0.9900
C8 C9 1.522(3)
C8 N2 1.470(3)
C9 H9 1.0000
C9 C10 1.519(3)
C9 C11 1.527(3)
C10 H10A 0.9800
C10 H10B 0.9800
C10 H10C 0.9800
C11 H11A 0.9800
C11 H11B 0.9800
C11 H11C 0.9800
C23 C24 1.560(3)
C23 O1 1.288(3)
C23 O2 1.219(3)
C24 O3 1.238(3)
C24 O4 1.269(3)
C25 C26 1.550(3)
C25 O5 1.296(3)
C25 O6 1.206(3)
C26 O7 1.278(3)
C26 O8 1.212(3)
O1 H1A 1.28(4)
O5 H5A 1.04(3)
O7 H1A 1.18(4)

loop_
_geom_torsion_atom_site_label_1
_geom_torsion_atom_site_label_2
_geom_torsion_atom_site_label_3
_geom_torsion_atom_site_label_4
_geom_torsion
C13 C14 N4 C12 0.0(3)
C13 C14 N4 C19 -177.1(2)
C14 C13 N3 C12 0.3(3)
C14 C13 N3 C15 -176.6(2)
C16 C15 N3 C12 -86.9(3)
C16 C15 N3 C13 89.4(3)
C20 C19 N4 C12 -108.8(2)
C20 C19 N4 C14 67.8(3)
N3 C12 N4 C14 0.2(3)
N3 C12 N4 C19 177.23(19)
N3 C13 C14 N4 -0.2(3)
N3 C15 C16 C17 -178.78(19)
N3 C15 C16 C18 -56.1(3)
N4 C12 N3 C13 -0.3(3)
N4 C12 N3 C15 176.60(19)
N4 C19 C20 C21 -173.8(2)
N4 C19 C20 C22 62.7(3)
C2 C3 N2 C1 -0.3(3)
C2 C3 N2 C8 -178.8(2)
C3 C2 N1 C1 -0.6(3)
C3 C2 N1 C4 -177.6(2)
C5 C4 N1 C1 -115.7(3)
C5 C4 N1 C2 60.7(3)
C9 C8 N2 C1 -102.4(2)
C9 C8 N2 C3 75.8(3)
N1 C1 N2 C3 -0.1(3)
N1 C1 N2 C8 178.35(19)
N1 C2 C3 N2 0.6(3)
N1 C4 C5 C6 -173.66(19)
N1 C4 C5 C7 62.6(3)
N2 C1 N1 C2 0.4(3)
N2 C1 N1 C4 177.3(2)
N2 C8 C9 C10 69.9(3)
N2 C8 C9 C11 -166.9(2)
O1 C23 C24 O3 167.92(19)
O1 C23 C24 O4 -12.8(3)
O2 C23 C24 O3 -11.9(3)
O2 C23 C24 O4 167.30(19)
O5 C25 C26 O7 -27.7(3)
O5 C25 C26 O8 154.2(2)
O6 C25 C26 O7 150.5(2)
O6 C25 C26 O8 -27.6(3)
